data_4515862
loop_
_publ_author_name
'Pal, Poulami'
'Mukherjee, Shruti'
'Maity, Dinesh'
'Baitalik, Sujoy'

_publ_section_title
;
 Synthesis, Photophysics, and Switchable Luminescence Properties of a New
 Class of Ruthenium(II)-Terpyridine Complexes Containing Photoisomerizable
 Styrylbenzene Units.
;
_journal_issue 10
_journal_name_full 'ACS omega'
_journal_page_first 14526
_journal_page_last 14537
_journal_paper_doi 10.1021/acsomega.8b01927
_journal_volume 3
_journal_year 2018
_chemical_formula_sum 'C67 H54 Cl2 N6 O8 Ru'
_chemical_formula_weight 1243.13
_space_group_IT_number 14
_space_group_name_Hall '-P 2ybc'
_space_group_name_H-M_alt 'P 1 21/c 1'
_symmetry_cell_setting monoclinic
_symmetry_space_group_name_H-M 'P 1 21/c 1'
_atom_sites_solution_hydrogens geom
_atom_sites_solution_primary direct
_atom_sites_solution_secondary difmap
_audit_creation_method SHELXL-97
_cell_angle_alpha 90.000(5)
_cell_angle_beta 108.269(5)
_cell_angle_gamma 90.000(5)
_cell_formula_units_Z 4
_cell_length_a 19.593(5)
_cell_length_b 17.367(5)
_cell_length_c 18.153(5)
_cell_measurement_reflns_used 9887
_cell_measurement_temperature 293(2)
_cell_measurement_theta_max 25.58
_cell_measurement_theta_min 2.19
_cell_volume 5866(3)
_computing_cell_refinement 'SMART (Bruker, 2002)'
_computing_data_collection 'SMART (Bruker, 2002)'
_computing_data_reduction 'SAINT (Bruker, 2002)'
_computing_molecular_graphics 'SHELXTL (Bruker, 2002)'
_computing_publication_material 'SHELXTL (Bruker, 2002)'
_computing_structure_refinement 'SHELXL-97 (Sheldrick, 1997)'
_computing_structure_solution 'SHELXS-97 (Sheldrick, 1990)'
_diffrn_ambient_temperature 293(2)
_diffrn_measured_fraction_theta_full 0.998
_diffrn_measured_fraction_theta_max 0.998
_diffrn_measurement_device_type 'CCD area detector'
_diffrn_measurement_method '\f and \w scans'
_diffrn_radiation_monochromator graphite
_diffrn_radiation_source 'fine-focus sealed tube'
_diffrn_radiation_type MoK\a
_diffrn_radiation_wavelength 0.71073
_diffrn_reflns_av_R_equivalents 0.0503
_diffrn_reflns_av_sigmaI/netI 0.0382
_diffrn_reflns_limit_h_max 25
_diffrn_reflns_limit_h_min -23
_diffrn_reflns_limit_k_max 21
_diffrn_reflns_limit_k_min -22
_diffrn_reflns_limit_l_max 23
_diffrn_reflns_limit_l_min -23
_diffrn_reflns_number 79874
_diffrn_reflns_theta_full 27.32
_diffrn_reflns_theta_max 27.32
_diffrn_reflns_theta_min 1.09
_diffrn_standards_decay_% <1
_exptl_absorpt_coefficient_mu 0.421
_exptl_absorpt_correction_T_max 0.9020
_exptl_absorpt_correction_T_min 0.8363
_exptl_absorpt_correction_type multi-scan
_exptl_absorpt_process_details 'SADABS (Sheldrick, 2000)'
_exptl_crystal_colour red
_exptl_crystal_density_diffrn 1.408
_exptl_crystal_density_method 'not measured'
_exptl_crystal_description rectangular
_exptl_crystal_F_000 2560
_exptl_crystal_size_max 0.44
_exptl_crystal_size_mid 0.36
_exptl_crystal_size_min 0.25
_platon_squeeze_details
;
;
_refine_diff_density_max 1.169
_refine_diff_density_min -0.599
_refine_diff_density_rms 0.072
_refine_ls_extinction_method none
_refine_ls_goodness_of_fit_ref 0.943
_refine_ls_hydrogen_treatment constr
_refine_ls_matrix_type full
_refine_ls_number_parameters 760
_refine_ls_number_reflns 13216
_refine_ls_number_restraints 0
_refine_ls_restrained_S_all 0.943
_refine_ls_R_factor_all 0.0569
_refine_ls_R_factor_gt 0.0419
_refine_ls_shift/su_max 0.002
_refine_ls_shift/su_mean 0.000
_refine_ls_structure_factor_coef Fsqd
_refine_ls_weighting_details 'calc w=1/[\s^2^(Fo^2^)+(0.1000P)^2^+0.0000P] where P=(Fo^2^+2Fc^2^)/3'
_refine_ls_weighting_scheme calc
_refine_ls_wR_factor_gt 0.1244
_refine_ls_wR_factor_ref 0.1339
_reflns_number_gt 10270
_reflns_number_total 13216
_reflns_threshold_expression >2sigma(I)
_cod_data_source_file ao8b01927_si_002.cif
_cod_data_source_block '[Ru(tpy-pvp-Me)2](ClO4)2.PhCH3'
_cod_depositor_comments
;
The following automatic conversions were performed:

data item '_symmetry_cell_setting' value 'Monoclinic' was changed to
'monoclinic' in accordance with the
/home/data/users/saulius/crontab/automatic-downloads/current/ACS/lib/dictionaries/cif_core.dic
dictionary named 'cif_core.dic' version 2.4.2 last updated on
2011-04-26.

Automatic conversion script
Id: cif_fix_values 6909 2019-04-08 15:41:33Z antanas 
;
_cod_original_sg_symbol_H-M P2(1)/c
_cod_database_code 4515862

loop_
_symmetry_equiv_pos_as_xyz
'x, y, z'
'-x, y+1/2, -z+1/2'
'-x, -y, -z'
'x, -y-1/2, z-1/2'

loop_
_atom_site_label
_atom_site_type_symbol
_atom_site_fract_x
_atom_site_fract_y
_atom_site_fract_z
_atom_site_U_iso_or_equiv
_atom_site_adp_type
_atom_site_occupancy
_atom_site_symmetry_multiplicity
_atom_site_calc_flag
_atom_site_refinement_flags
Ru01 Ru 0.746363(9) 0.161049(11) 0.898005(10) 0.02215(8) Uani 1 1 d .
Cl1 Cl 0.93545(4) 0.05219(4) 0.20705(4) 0.03825(17) Uani 1 1 d .
Cl2 Cl 0.49201(4) 0.17526(4) 0.02811(4) 0.03862(17) Uani 1 1 d .
O6 O 0.45666(12) 0.20416(14) 0.07986(12) 0.0542(6) Uani 1 1 d .
N5 N 0.85174(11) 0.16256(11) 0.94494(11) 0.0231(4) Uani 1 1 d .
O2 O 0.88043(11) 0.01471(14) 0.23130(13) 0.0541(6) Uani 1 1 d .
N2 N 0.64089(11) 0.15522(11) 0.85268(11) 0.0232(4) Uani 1 1 d .
N3 N 0.72332(11) 0.07438(11) 0.96395(11) 0.0256(4) Uani 1 1 d .
O3 O 1.00297(11) 0.04594(14) 0.26657(12) 0.0495(5) Uani 1 1 d .
O4 O 0.94047(11) 0.01662(16) 0.13714(12) 0.0616(7) Uani 1 1 d .
N1 N 0.72659(10) 0.24652(12) 0.81365(11) 0.0253(4) Uani 1 1 d .
O7 O 0.44125(12) 0.16751(17) -0.04794(13) 0.0651(8) Uani 1 1 d .
O8 O 0.52272(12) 0.10205(14) 0.05578(17) 0.0659(7) Uani 1 1 d .
N4 N 0.77727(11) 0.08741(12) 0.82449(11) 0.0263(4) Uani 1 1 d .
O1 O 0.91568(15) 0.13101(15) 0.19176(17) 0.0719(8) Uani 1 1 d .
O5 O 0.54743(13) 0.22816(18) 0.02710(14) 0.0743(8) Uani 1 1 d .
C38 C 0.99919(13) 0.15698(14) 1.01661(14) 0.0267(5) Uani 1 1 d .
C17 C 0.53094(13) 0.09569(14) 0.84913(13) 0.0265(5) Uani 1 1 d .
H17 H 0.5066 0.0590 0.8687 0.032 Uiso 1 1 calc R
N6 N 0.75776(10) 0.23308(11) 0.99201(11) 0.0242(4) Uani 1 1 d .
C19 C 0.53198(13) 0.19794(15) 0.76084(13) 0.0262(5) Uani 1 1 d .
H19 H 0.5084 0.2310 0.7207 0.031 Uiso 1 1 calc R
C20 C 0.60609(12) 0.20271(14) 0.79390(13) 0.0240(5) Uani 1 1 d .
C41 C 0.82727(12) 0.24182(13) 1.03901(13) 0.0241(5) Uani 1 1 d .
C18 C 0.49233(13) 0.14314(14) 0.78793(14) 0.0252(5) Uani 1 1 d .
C13 C 0.41328(13) 0.13498(15) 0.75217(14) 0.0273(5) Uani 1 1 d .
C52 C 1.30503(13) 0.13606(16) 1.16549(15) 0.0308(5) Uani 1 1 d .
H52 H 1.3312 0.1222 1.1327 0.037 Uiso 1 1 calc R
C9 C 0.18457(14) 0.10574(15) 0.65210(15) 0.0319(6) Uani 1 1 d .
H9 H 0.1643 0.0712 0.6784 0.038 Uiso 1 1 calc R
C11 C 0.30239(15) 0.16616(16) 0.65233(17) 0.0364(6) Uani 1 1 d .
H11 H 0.2789 0.1934 0.6074 0.044 Uiso 1 1 calc R
C26 C 0.65168(13) 0.05686(14) 0.94499(13) 0.0257(5) Uani 1 1 d .
C37 C 0.96682(13) 0.11547(15) 0.94846(14) 0.0280(5) Uani 1 1 d .
H37 H 0.9948 0.0854 0.9267 0.034 Uiso 1 1 calc R
C31 C 0.73483(13) 0.05117(14) 0.76083(14) 0.0272(5) Uani 1 1 d .
H31 H 0.6852 0.0557 0.7487 0.033 Uiso 1 1 calc R
C54 C 1.41854(13) 0.12875(15) 1.27604(14) 0.0294(5) Uani 1 1 d .
C57 C 1.56517(14) 0.09300(15) 1.35145(16) 0.0334(6) Uani 1 1 d .
C49 C 1.22718(14) 0.14641(15) 1.12938(15) 0.0305(5) Uani 1 1 d .
C34 C 0.88047(14) 0.03545(15) 0.79699(15) 0.0311(6) Uani 1 1 d .
H34 H 0.9301 0.0302 0.8102 0.037 Uiso 1 1 calc R
C27 C 0.62786(14) 0.00072(15) 0.98570(14) 0.0300(5) Uani 1 1 d .
H27 H 0.5793 -0.0119 0.9718 0.036 Uiso 1 1 calc R
C46 C 1.07729(13) 0.15468(14) 1.05488(14) 0.0270(5) Uani 1 1 d .
C40 C 0.88178(12) 0.20197(14) 1.01174(13) 0.0235(5) Uani 1 1 d .
C47 C 1.10631(14) 0.16119(15) 1.13535(15) 0.0319(6) Uani 1 1 d .
H47 H 1.0757 0.1680 1.1650 0.038 Uiso 1 1 calc R
C42 C 0.84362(14) 0.28244(15) 1.10797(14) 0.0299(5) Uani 1 1 d .
H42 H 0.8911 0.2877 1.1392 0.036 Uiso 1 1 calc R
C53 C 1.34170(14) 0.14445(16) 1.23993(15) 0.0322(6) Uani 1 1 d .
H53 H 1.3164 0.1619 1.2723 0.039 Uiso 1 1 calc R
C59 C 1.45413(15) 0.15271(16) 1.35221(16) 0.0353(6) Uani 1 1 d .
H59 H 1.4291 0.1811 1.3788 0.042 Uiso 1 1 calc R
C5 C 0.06286(14) 0.12271(16) 0.55858(16) 0.0344(6) Uani 1 1 d .
C45 C 0.70503(13) 0.26492(15) 1.01522(15) 0.0293(5) Uani 1 1 d .
H45 H 0.6576 0.2586 0.9842 0.035 Uiso 1 1 calc R
C15 C 0.30045(14) 0.07666(17) 0.75046(15) 0.0340(6) Uani 1 1 d .
H15 H 0.2756 0.0428 0.7725 0.041 Uiso 1 1 calc R
C29 C 0.74864(15) -0.01686(17) 1.06761(16) 0.0370(6) Uani 1 1 d .
H29 H 0.7820 -0.0404 1.1097 0.044 Uiso 1 1 calc R
C39 C 0.95479(13) 0.20071(14) 1.04814(14) 0.0259(5) Uani 1 1 d .
H39 H 0.9747 0.2287 1.0935 0.031 Uiso 1 1 calc R
C23 C 0.68344(15) 0.35355(16) 0.69355(16) 0.0363(6) Uani 1 1 d .
H23 H 0.6691 0.3895 0.6537 0.044 Uiso 1 1 calc R
C50 C 1.19831(14) 0.14331(19) 1.04880(15) 0.0381(7) Uani 1 1 d .
H50 H 1.2292 0.1389 1.0191 0.046 Uiso 1 1 calc R
C10 C 0.26299(13) 0.11728(15) 0.68409(14) 0.0299(5) Uani 1 1 d .
C35 C 0.85054(13) 0.07886(14) 0.84241(13) 0.0260(5) Uani 1 1 d .
C43 C 0.78875(15) 0.31513(16) 1.13001(16) 0.0347(6) Uani 1 1 d .
H43 H 0.7989 0.3428 1.1761 0.042 Uiso 1 1 calc R
C33 C 0.83594(14) -0.00033(16) 0.73145(15) 0.0353(6) Uani 1 1 d .
H33 H 0.8553 -0.0295 0.6999 0.042 Uiso 1 1 calc R
C16 C 0.60445(13) 0.10235(14) 0.88093(13) 0.0244(5) Uani 1 1 d .
C32 C 0.76214(14) 0.00771(15) 0.71313(14) 0.0317(6) Uani 1 1 d .
H32 H 0.7315 -0.0159 0.6692 0.038 Uiso 1 1 calc R
C22 C 0.63329(14) 0.30773(16) 0.71182(15) 0.0315(5) Uani 1 1 d .
H22 H 0.5848 0.3125 0.6840 0.038 Uiso 1 1 calc R
C21 C 0.65541(12) 0.25470(14) 0.77155(14) 0.0256(5) Uani 1 1 d .
C30 C 0.76985(14) 0.03808(15) 1.02454(15) 0.0317(6) Uani 1 1 d .
H30 H 0.8184 0.0506 1.0379 0.038 Uiso 1 1 calc R
C24 C 0.75560(15) 0.34507(16) 0.73569(17) 0.0365(6) Uani 1 1 d .
H24 H 0.7904 0.3750 0.7243 0.044 Uiso 1 1 calc R
C36 C 0.89347(13) 0.11923(14) 0.91373(14) 0.0266(5) Uani 1 1 d .
C14 C 0.37389(13) 0.08557(16) 0.78445(14) 0.0313(6) Uani 1 1 d .
H14 H 0.3974 0.0583 0.8294 0.038 Uiso 1 1 calc R
C2 C -0.08500(15) 0.08759(17) 0.48975(19) 0.0441(7) Uani 1 1 d .
C56 C 1.53041(15) 0.07118(17) 1.27467(17) 0.0387(6) Uani 1 1 d .
H56 H 1.5561 0.0443 1.2477 0.046 Uiso 1 1 calc R
C25 C 0.77500(14) 0.29130(15) 0.79501(15) 0.0310(6) Uani 1 1 d .
H25 H 0.8234 0.2859 0.8231 0.037 Uiso 1 1 calc R
C28 C 0.67709(15) -0.03618(16) 1.04706(15) 0.0355(6) Uani 1 1 d .
H28 H 0.6618 -0.0741 1.0745 0.043 Uiso 1 1 calc R
C48 C 1.17970(14) 0.15766(15) 1.17175(15) 0.0322(6) Uani 1 1 d .
H48 H 1.1977 0.1629 1.2254 0.039 Uiso 1 1 calc R
C55 C 1.45927(15) 0.08831(16) 1.23794(17) 0.0382(6) Uani 1 1 d .
H55 H 1.4379 0.0727 1.1869 0.046 Uiso 1 1 calc R
C58 C 1.52548(15) 0.13515(18) 1.38864(15) 0.0372(6) Uani 1 1 d .
H58 H 1.5474 0.1519 1.4392 0.045 Uiso 1 1 calc R
C3 C -0.04702(17) 0.1285(2) 0.44959(18) 0.0496(8) Uani 1 1 d .
H3 H -0.0704 0.1443 0.3990 0.060 Uiso 1 1 calc R
C12 C 0.37530(14) 0.17513(16) 0.68575(16) 0.0342(6) Uani 1 1 d .
H12 H 0.3999 0.2090 0.6633 0.041 Uiso 1 1 calc R
C8 C 0.13995(15) 0.13925(17) 0.58998(16) 0.0357(6) Uani 1 1 d .
H8 H 0.1589 0.1759 0.5645 0.043 Uiso 1 1 calc R
C44 C 0.71872(15) 0.30626(17) 1.08288(16) 0.0363(6) Uani 1 1 d .
H44 H 0.6811 0.3280 1.0967 0.044 Uiso 1 1 calc R
C51 C 1.12500(14) 0.14665(18) 1.01183(16) 0.0382(7) Uani 1 1 d .
H51 H 1.1073 0.1436 0.9580 0.046 Uiso 1 1 calc R
C4 C 0.02488(16) 0.14635(19) 0.48344(18) 0.0449(7) Uani 1 1 d .
H4 H 0.0485 0.1748 0.4554 0.054 Uiso 1 1 calc R
C60 C 1.64289(15) 0.07221(18) 1.39021(18) 0.0428(7) Uani 1 1 d .
H60A H 1.6731 0.1114 1.3797 0.064 Uiso 1 1 calc R
H60B H 1.6531 0.0237 1.3705 0.064 Uiso 1 1 calc R
H60C H 1.6520 0.0683 1.4452 0.064 Uiso 1 1 calc R
C7 C -0.04758(16) 0.06552(19) 0.5655(2) 0.0490(8) Uani 1 1 d .
H7 H -0.0718 0.0391 0.5944 0.059 Uiso 1 1 calc R
C6 C 0.02444(15) 0.08199(18) 0.59876(18) 0.0442(7) Uani 1 1 d .
H6 H 0.0479 0.0656 0.6491 0.053 Uiso 1 1 calc R
C67 C 0.1396(3) 0.3201(3) 0.8669(3) 0.0886(17) Uani 1 1 d .
H67 H 0.0987 0.3496 0.8616 0.106 Uiso 1 1 calc R
C1 C -0.16251(16) 0.0689(2) 0.4552(2) 0.0610(10) Uani 1 1 d .
H1A H -0.1909 0.1106 0.4646 0.092 Uiso 1 1 calc R
H1B H -0.1733 0.0227 0.4783 0.092 Uiso 1 1 calc R
H1C H -0.1734 0.0615 0.4003 0.092 Uiso 1 1 calc R
C64 C 0.2603(3) 0.2319(3) 0.8760(3) 0.0715(12) Uani 1 1 d .
H64 H 0.3002 0.2030 0.8754 0.086 Uiso 1 1 calc R
C62 C 0.1334(3) 0.2497(3) 0.8298(2) 0.0782(13) Uani 1 1 d .
C66 C 0.2091(4) 0.3482(3) 0.9139(3) 0.0945(18) Uani 1 1 d .
H66 H 0.2126 0.3950 0.9397 0.113 Uiso 1 1 calc R
C65 C 0.2689(3) 0.3063(5) 0.9203(3) 0.124(3) Uani 1 1 d .
H65 H 0.3139 0.3230 0.9512 0.149 Uiso 1 1 calc R
C63 C 0.1939(4) 0.2085(3) 0.8374(3) 0.0907(17) Uani 1 1 d .
H63 H 0.1887 0.1602 0.8141 0.109 Uiso 1 1 calc R
C61 C 0.0542(4) 0.2172(5) 0.7806(3) 0.182(4) Uani 1 1 d .
H61A H 0.0486 0.2191 0.7261 0.274 Uiso 1 1 calc R
H61B H 0.0179 0.2484 0.7911 0.274 Uiso 1 1 calc R
H61C H 0.0494 0.1649 0.7955 0.274 Uiso 1 1 calc R

loop_
_atom_site_aniso_label
_atom_site_aniso_U_11
_atom_site_aniso_U_22
_atom_site_aniso_U_33
_atom_site_aniso_U_23
_atom_site_aniso_U_13
_atom_site_aniso_U_12
Ru01 0.01296(11) 0.02591(12) 0.02598(11) 0.00117(7) 0.00379(8) 0.00042(7)
Cl1 0.0269(3) 0.0488(4) 0.0405(3) 0.0098(3) 0.0125(3) 0.0111(3)
Cl2 0.0290(4) 0.0533(4) 0.0336(3) -0.0128(3) 0.0098(3) -0.0118(3)
O6 0.0490(14) 0.0696(16) 0.0436(12) -0.0129(11) 0.0143(10) 0.0113(12)
N5 0.0184(10) 0.0252(10) 0.0246(10) 0.0026(8) 0.0051(8) 0.0015(8)
O2 0.0321(11) 0.0728(16) 0.0587(13) 0.0221(12) 0.0159(10) 0.0041(11)
N2 0.0168(10) 0.0276(11) 0.0243(10) -0.0007(8) 0.0053(8) 0.0008(8)
N3 0.0212(10) 0.0263(10) 0.0286(10) 0.0007(8) 0.0066(8) 0.0003(8)
O3 0.0258(11) 0.0753(16) 0.0424(11) -0.0037(11) 0.0036(9) 0.0037(10)
O4 0.0325(12) 0.103(2) 0.0441(12) -0.0121(12) 0.0045(10) 0.0191(13)
N1 0.0169(10) 0.0303(11) 0.0273(10) 0.0013(8) 0.0048(8) 0.0005(8)
O7 0.0385(13) 0.118(2) 0.0348(11) -0.0215(12) 0.0061(10) -0.0228(13)
O8 0.0354(13) 0.0508(14) 0.104(2) -0.0259(14) 0.0118(13) -0.0011(11)
N4 0.0194(11) 0.0292(11) 0.0278(10) 0.0005(8) 0.0039(8) 0.0000(9)
O1 0.0787(19) 0.0530(15) 0.100(2) 0.0284(14) 0.0513(17) 0.0251(14)
O5 0.0471(14) 0.107(2) 0.0581(14) 0.0143(14) 0.0016(12) -0.0426(15)
C38 0.0160(12) 0.0334(14) 0.0293(12) 0.0043(10) 0.0051(10) 0.0035(10)
C17 0.0204(12) 0.0301(13) 0.0295(12) -0.0020(10) 0.0088(10) -0.0039(10)
N6 0.0147(10) 0.0277(11) 0.0289(10) 0.0046(8) 0.0050(8) 0.0009(8)
C19 0.0202(12) 0.0292(13) 0.0268(11) 0.0019(10) 0.0040(10) 0.0027(10)
C20 0.0180(12) 0.0270(12) 0.0251(11) -0.0016(9) 0.0041(9) 0.0016(10)
C41 0.0166(12) 0.0254(12) 0.0282(11) 0.0022(9) 0.0041(9) 0.0011(9)
C18 0.0161(12) 0.0299(12) 0.0285(12) -0.0062(10) 0.0057(10) -0.0013(10)
C13 0.0172(12) 0.0329(13) 0.0306(12) -0.0058(10) 0.0059(10) 0.0003(10)
C52 0.0174(12) 0.0374(14) 0.0352(13) -0.0003(11) 0.0047(10) 0.0019(11)
C9 0.0254(14) 0.0360(14) 0.0338(13) -0.0058(11) 0.0087(11) -0.0030(11)
C11 0.0237(14) 0.0386(16) 0.0418(15) 0.0057(12) 0.0029(12) 0.0022(11)
C26 0.0207(12) 0.0281(12) 0.0274(11) -0.0011(10) 0.0063(10) 0.0007(10)
C37 0.0197(12) 0.0327(14) 0.0328(12) -0.0001(10) 0.0097(10) 0.0041(10)
C31 0.0174(12) 0.0292(13) 0.0292(12) -0.0005(10) -0.0011(10) -0.0023(10)
C54 0.0206(13) 0.0305(13) 0.0326(13) 0.0031(10) 0.0018(10) 0.0002(10)
C57 0.0195(13) 0.0319(14) 0.0425(14) 0.0028(11) 0.0007(11) -0.0022(11)
C49 0.0204(13) 0.0345(14) 0.0330(13) -0.0008(11) 0.0032(10) 0.0004(10)
C34 0.0192(12) 0.0366(14) 0.0339(13) -0.0043(11) 0.0030(10) 0.0045(11)
C27 0.0250(13) 0.0323(14) 0.0334(12) 0.0001(11) 0.0100(11) -0.0021(11)
C46 0.0169(12) 0.0342(14) 0.0271(12) 0.0006(10) 0.0027(10) 0.0029(10)
C40 0.0184(12) 0.0249(12) 0.0249(11) 0.0011(9) 0.0035(9) -0.0006(9)
C47 0.0214(13) 0.0455(16) 0.0281(12) 0.0023(11) 0.0070(10) 0.0066(11)
C42 0.0221(13) 0.0308(13) 0.0345(13) -0.0016(11) 0.0057(10) 0.0013(10)
C53 0.0230(13) 0.0376(14) 0.0335(13) -0.0004(11) 0.0050(11) -0.0014(11)
C59 0.0257(14) 0.0461(17) 0.0338(14) -0.0001(12) 0.0089(11) 0.0003(12)
C5 0.0238(14) 0.0352(15) 0.0393(14) -0.0034(12) 0.0028(11) 0.0017(11)
C45 0.0188(12) 0.0343(14) 0.0345(13) 0.0032(11) 0.0080(10) 0.0049(10)
C15 0.0206(13) 0.0471(16) 0.0334(13) -0.0002(12) 0.0068(11) -0.0065(12)
C29 0.0312(15) 0.0414(16) 0.0357(14) 0.0110(12) 0.0066(11) 0.0068(12)
C39 0.0188(12) 0.0304(13) 0.0266(11) 0.0006(10) 0.0045(9) 0.0022(10)
C23 0.0303(15) 0.0400(15) 0.0371(14) 0.0106(12) 0.0084(12) -0.0011(12)
C50 0.0192(13) 0.0631(19) 0.0323(13) -0.0088(13) 0.0084(11) 0.0030(13)
C10 0.0207(13) 0.0340(14) 0.0330(13) -0.0068(11) 0.0056(10) 0.0020(11)
C35 0.0183(12) 0.0290(13) 0.0273(12) -0.0003(10) 0.0021(10) 0.0002(10)
C43 0.0335(15) 0.0352(14) 0.0346(13) -0.0068(11) 0.0097(12) 0.0037(12)
C33 0.0303(14) 0.0376(15) 0.0370(14) -0.0063(12) 0.0091(11) 0.0047(12)
C16 0.0190(12) 0.0268(12) 0.0271(11) -0.0032(9) 0.0068(9) -0.0007(9)
C32 0.0250(13) 0.0344(14) 0.0302(12) -0.0063(11) 0.0004(10) -0.0015(11)
C22 0.0213(13) 0.0369(14) 0.0326(13) 0.0059(11) 0.0029(10) 0.0008(11)
C21 0.0158(12) 0.0293(13) 0.0298(12) -0.0007(10) 0.0042(9) -0.0017(10)
C30 0.0214(13) 0.0346(14) 0.0355(13) 0.0070(11) 0.0040(11) 0.0029(11)
C24 0.0289(15) 0.0408(16) 0.0412(15) 0.0059(12) 0.0131(12) -0.0073(12)
C36 0.0196(12) 0.0305(13) 0.0291(12) -0.0009(10) 0.0067(10) -0.0007(10)
C14 0.0196(12) 0.0459(16) 0.0270(12) 0.0008(11) 0.0053(10) 0.0004(11)
C2 0.0249(15) 0.0349(15) 0.0622(19) -0.0126(14) -0.0013(14) 0.0011(12)
C56 0.0254(14) 0.0381(16) 0.0469(16) -0.0077(13) 0.0033(12) 0.0023(12)
C25 0.0198(13) 0.0350(14) 0.0382(13) 0.0011(11) 0.0090(11) -0.0037(11)
C28 0.0394(16) 0.0327(14) 0.0373(14) 0.0071(11) 0.0160(12) 0.0011(12)
C48 0.0223(13) 0.0437(16) 0.0256(12) 0.0011(11) 0.0006(10) 0.0013(11)
C55 0.0297(15) 0.0383(16) 0.0396(14) -0.0078(12) 0.0007(12) 0.0011(12)
C58 0.0268(14) 0.0512(17) 0.0294(13) 0.0032(12) 0.0026(11) -0.0050(13)
C3 0.0356(17) 0.058(2) 0.0429(16) -0.0068(15) -0.0062(13) 0.0117(15)
C12 0.0205(13) 0.0334(14) 0.0456(15) 0.0066(12) 0.0059(12) -0.0003(11)
C8 0.0261(14) 0.0392(15) 0.0400(15) -0.0023(12) 0.0076(12) -0.0018(12)
C44 0.0281(15) 0.0397(15) 0.0439(15) -0.0042(12) 0.0154(12) 0.0069(12)
C51 0.0205(13) 0.0646(19) 0.0273(13) -0.0063(12) 0.0044(11) 0.0025(13)
C4 0.0289(16) 0.058(2) 0.0436(16) 0.0015(14) 0.0047(13) 0.0041(14)
C60 0.0226(14) 0.0487(18) 0.0487(16) 0.0003(14) -0.0009(12) -0.0009(13)
C7 0.0251(15) 0.0492(19) 0.066(2) 0.0067(16) 0.0053(14) -0.0024(13)
C6 0.0284(15) 0.0489(18) 0.0485(17) 0.0089(14) 0.0020(13) 0.0009(13)
C67 0.115(4) 0.084(3) 0.097(3) 0.049(3) 0.075(3) 0.050(3)
C1 0.0239(16) 0.0472(19) 0.091(3) -0.0164(18) -0.0129(16) 0.0046(14)
C64 0.066(3) 0.064(3) 0.087(3) 0.034(2) 0.027(2) 0.020(2)
C62 0.096(4) 0.084(3) 0.057(2) 0.028(2) 0.028(2) -0.009(3)
C66 0.153(6) 0.067(3) 0.082(3) 0.017(2) 0.064(4) 0.002(3)
C65 0.066(3) 0.215(8) 0.093(4) 0.093(5) 0.025(3) -0.005(4)
C63 0.156(5) 0.061(3) 0.077(3) 0.025(2) 0.068(3) 0.043(3)
C61 0.259(10) 0.169(7) 0.068(3) 0.056(4) -0.023(5) -0.089(7)

loop_
_atom_type_symbol
_atom_type_description
_atom_type_scat_dispersion_real
_atom_type_scat_dispersion_imag
_atom_type_scat_source
C C 0.0033 0.0016 'International Tables Vol C Tables 4.2.6.8 and 6.1.1.4'
H H 0.0000 0.0000 'International Tables Vol C Tables 4.2.6.8 and 6.1.1.4'
N N 0.0061 0.0033 'International Tables Vol C Tables 4.2.6.8 and 6.1.1.4'
O O 0.0106 0.0060 'International Tables Vol C Tables 4.2.6.8 and 6.1.1.4'
Cl Cl 0.1484 0.1585 'International Tables Vol C Tables 4.2.6.8 and 6.1.1.4'
Ru Ru -1.2594 0.8363 'International Tables Vol C Tables 4.2.6.8 and 6.1.1.4'

loop_
_geom_angle_atom_site_label_1
_geom_angle_atom_site_label_2
_geom_angle_atom_site_label_3
_geom_angle
N5 Ru01 N2 177.65(8)
N5 Ru01 N3 98.58(8)
N2 Ru01 N3 79.23(8)
N5 Ru01 N6 78.93(8)
N2 Ru01 N6 101.71(8)
N3 Ru01 N6 87.08(8)
N5 Ru01 N4 78.96(8)
N2 Ru01 N4 100.33(8)
N3 Ru01 N4 94.87(8)
N6 Ru01 N4 157.85(8)
N5 Ru01 N1 103.70(8)
N2 Ru01 N1 78.50(8)
N3 Ru01 N1 157.72(8)
N6 Ru01 N1 97.04(8)
N4 Ru01 N1 89.48(8)
O1 Cl1 O3 110.58(17)
O1 Cl1 O2 108.03(15)
O3 Cl1 O2 109.83(13)
O1 Cl1 O4 109.23(16)
O3 Cl1 O4 109.34(13)
O2 Cl1 O4 109.83(15)
O6 Cl2 O5 108.15(17)
O6 Cl2 O8 108.70(16)
O5 Cl2 O8 109.82(16)
O6 Cl2 O7 109.58(14)
O5 Cl2 O7 110.44(15)
O8 Cl2 O7 110.10(16)
C40 N5 C36 120.2(2)
C40 N5 Ru01 119.70(16)
C36 N5 Ru01 119.87(16)
C20 N2 C16 121.0(2)
C20 N2 Ru01 120.07(16)
C16 N2 Ru01 118.89(16)
C30 N3 C26 118.7(2)
C30 N3 Ru01 127.01(17)
C26 N3 Ru01 114.21(16)
C25 N1 C21 118.2(2)
C25 N1 Ru01 127.78(17)
C21 N1 Ru01 113.98(15)
C31 N4 C35 118.0(2)
C31 N4 Ru01 127.85(17)
C35 N4 Ru01 114.09(15)
C37 C38 C39 118.1(2)
C37 C38 C46 121.3(2)
C39 C38 C46 120.5(2)
C16 C17 C18 121.1(2)
C45 N6 C41 117.9(2)
C45 N6 Ru01 127.53(17)
C41 N6 Ru01 114.17(15)
C20 C19 C18 120.3(2)
N2 C20 C19 120.3(2)
N2 C20 C21 112.3(2)
C19 C20 C21 127.3(2)
N6 C41 C42 121.5(2)
N6 C41 C40 114.8(2)
C42 C41 C40 123.6(2)
C17 C18 C19 117.0(2)
C17 C18 C13 121.4(2)
C19 C18 C13 121.6(2)
C12 C13 C14 117.1(2)
C12 C13 C18 122.2(2)
C14 C13 C18 120.8(2)
C53 C52 C49 126.6(2)
C8 C9 C10 127.1(3)
C12 C11 C10 121.5(3)
N3 C26 C27 120.7(2)
N3 C26 C16 114.9(2)
C27 C26 C16 124.4(2)
C36 C37 C38 119.9(2)
N4 C31 C32 122.5(2)
C55 C54 C59 116.9(2)
C55 C54 C53 122.5(2)
C59 C54 C53 120.6(2)
C58 C57 C56 117.1(2)
C58 C57 C60 122.5(2)
C56 C57 C60 120.4(3)
C50 C49 C48 117.6(2)
C50 C49 C52 119.1(2)
C48 C49 C52 123.3(2)
C35 C34 C33 119.3(2)
C28 C27 C26 119.2(2)
C47 C46 C51 117.9(2)
C47 C46 C38 121.0(2)
C51 C46 C38 121.1(2)
N5 C40 C39 121.1(2)
N5 C40 C41 112.2(2)
C39 C40 C41 126.7(2)
C48 C47 C46 121.2(2)
C43 C42 C41 119.4(2)
C52 C53 C54 126.0(2)
C58 C59 C54 121.5(3)
C6 C5 C4 116.8(3)
C6 C5 C8 123.7(3)
C4 C5 C8 119.4(3)
N6 C45 C44 122.6(2)
C14 C15 C10 121.4(2)
C28 C29 C30 118.6(2)
C40 C39 C38 119.8(2)
C22 C23 C24 119.0(2)
C51 C50 C49 121.7(2)
C11 C10 C15 117.3(2)
C11 C10 C9 124.4(2)
C15 C10 C9 118.3(2)
C34 C35 N4 121.7(2)
C34 C35 C36 123.4(2)
N4 C35 C36 114.8(2)
C44 C43 C42 119.2(2)
C34 C33 C32 119.4(2)
N2 C16 C17 120.2(2)
N2 C16 C26 112.8(2)
C17 C16 C26 127.1(2)
C31 C32 C33 119.1(2)
C23 C22 C21 119.9(2)
N1 C21 C22 121.3(2)
N1 C21 C20 115.1(2)
C22 C21 C20 123.6(2)
N3 C30 C29 122.7(2)
C25 C24 C23 118.9(2)
N5 C36 C37 120.9(2)
N5 C36 C35 112.1(2)
C37 C36 C35 127.1(2)
C15 C14 C13 120.9(2)
C3 C2 C7 117.1(3)
C3 C2 C1 122.3(3)
C7 C2 C1 120.6(3)
C55 C56 C57 121.8(3)
N1 C25 C24 122.7(2)
C29 C28 C27 120.0(2)
C47 C48 C49 121.1(2)
C56 C55 C54 121.2(3)
C59 C58 C57 121.4(3)
C4 C3 C2 121.3(3)
C11 C12 C13 121.7(2)
C9 C8 C5 124.7(3)
C45 C44 C43 119.3(2)
C50 C51 C46 120.4(2)
C3 C4 C5 121.7(3)
C6 C7 C2 121.6(3)
C7 C6 C5 121.5(3)
C62 C67 C66 120.5(4)
C63 C64 C65 118.0(4)
C63 C62 C67 118.6(5)
C63 C62 C61 121.7(6)
C67 C62 C61 119.7(6)
C65 C66 C67 120.0(6)
C66 C65 C64 117.8(6)
C64 C63 C62 124.8(5)

loop_
_geom_bond_atom_site_label_1
_geom_bond_atom_site_label_2
_geom_bond_distance
Ru01 N5 1.971(2)
Ru01 N2 1.973(2)
Ru01 N3 2.059(2)
Ru01 N6 2.071(2)
Ru01 N4 2.071(2)
Ru01 N1 2.080(2)
Cl1 O1 1.426(3)
Cl1 O3 1.426(2)
Cl1 O2 1.441(2)
Cl1 O4 1.442(2)
Cl2 O6 1.422(2)
Cl2 O5 1.427(2)
Cl2 O8 1.429(3)
Cl2 O7 1.433(2)
N5 C40 1.356(3)
N5 C36 1.359(3)
N2 C20 1.352(3)
N2 C16 1.358(3)
N3 C30 1.345(3)
N3 C26 1.370(3)
N1 C25 1.349(3)
N1 C21 1.372(3)
N4 C31 1.349(3)
N4 C35 1.377(3)
C38 C37 1.400(4)
C38 C39 1.405(3)
C38 C46 1.469(3)
C17 C16 1.378(3)
C17 C18 1.399(3)
N6 C45 1.350(3)
N6 C41 1.370(3)
C19 C20 1.389(3)
C19 C18 1.411(3)
C20 C21 1.470(3)
C41 C42 1.384(3)
C41 C40 1.482(3)
C18 C13 1.487(3)
C13 C12 1.390(4)
C13 C14 1.399(4)
C52 C53 1.325(4)
C52 C49 1.470(3)
C9 C8 1.325(4)
C9 C10 1.476(3)
C11 C12 1.375(4)
C11 C10 1.388(4)
C26 C27 1.390(3)
C26 C16 1.469(3)
C37 C36 1.378(3)
C31 C32 1.377(3)
C54 C55 1.398(4)
C54 C59 1.402(4)
C54 C53 1.467(3)
C57 C58 1.388(4)
C57 C56 1.398(4)
C57 C60 1.507(4)
C49 C50 1.394(4)
C49 C48 1.394(4)
C34 C35 1.377(3)
C34 C33 1.383(4)
C27 C28 1.381(4)
C46 C47 1.396(3)
C46 C51 1.401(3)
C40 C39 1.375(3)
C47 C48 1.383(4)
C42 C43 1.381(4)
C59 C58 1.380(4)
C5 C6 1.394(4)
C5 C4 1.395(4)
C5 C8 1.466(4)
C45 C44 1.374(4)
C15 C14 1.385(3)
C15 C10 1.391(4)
C29 C28 1.374(4)
C29 C30 1.378(4)
C23 C22 1.383(4)
C23 C24 1.388(4)
C50 C51 1.383(4)
C35 C36 1.481(3)
C43 C44 1.379(4)
C33 C32 1.385(4)
C22 C21 1.385(3)
C24 C25 1.386(4)
C2 C3 1.390(5)
C2 C7 1.395(4)
C2 C1 1.486(4)
C56 C55 1.376(4)
C3 C4 1.384(4)
C7 C6 1.380(4)
C67 C62 1.382(7)
C67 C66 1.446(8)
C64 C63 1.334(7)
C64 C65 1.504(9)
C62 C63 1.353(6)
C62 C61 1.631(7)
C66 C65 1.354(8)

loop_
_platon_squeeze_void_nr
_platon_squeeze_void_average_x
_platon_squeeze_void_average_y
_platon_squeeze_void_average_z
_platon_squeeze_void_volume
_platon_squeeze_void_count_electrons
_platon_squeeze_void_content
1 0.500 0.000 0.500 171 43 ' '
2 0.500 0.500 0.000 171 43 ' '
